data_7155213
loop_
_publ_author_name
'Haketa, Yohei'
'Tamura, Yuki'
'Yasuda, Nobuhiro'
'Maeda, Hiromitsu'

_publ_section_title
;
 Dipyrrolylpyrimidines as anion-responsive \p-electronic systems.
;
_journal_issue 34
_journal_name_full 'Organic &amp; biomolecular chemistry'
_journal_page_first 8035
_journal_page_last 8038
_journal_paper_doi 10.1039/c6ob01466f
_journal_volume 14
_journal_year 2016
_chemical_formula_moiety 'C12 H9 Br N4'
_chemical_formula_sum 'C12 H9 Br N4'
_chemical_formula_weight 289.14
_chemical_name_systematic
; 
 ? 
;
_space_group_IT_number 4
_symmetry_cell_setting monoclinic
_symmetry_Int_Tables_number 4
_symmetry_space_group_name_Hall 'P 2yb'
_symmetry_space_group_name_H-M 'P 1 21 1'
_atom_sites_solution_hydrogens geom
_atom_sites_solution_primary direct
_atom_sites_solution_secondary difmap
_audit_creation_method SHELXL-97
_audit_update_record
;
2016-06-15 deposited with the CCDC.
2016-07-22 downloaded from the CCDC.
;
_cell_angle_alpha 90.00
_cell_angle_beta 100.5296(12)
_cell_angle_gamma 90.00
_cell_formula_units_Z 4
_cell_length_a 10.8827(2)
_cell_length_b 7.0798(2)
_cell_length_c 15.4121(3)
_cell_measurement_reflns_used 10354
_cell_measurement_temperature 93(2)
_cell_measurement_theta_max 68.20
_cell_measurement_theta_min 4.13
_cell_volume 1167.47(5)
_computing_structure_refinement 'SHELXL-97 (Sheldrick, 1997)'
_computing_structure_solution 'SHELXS-97 (Sheldrick, 1990)'
_diffrn_ambient_temperature 93(2)
_diffrn_detector_area_resol_mean 10.00
_diffrn_measured_fraction_theta_full 0.997
_diffrn_measured_fraction_theta_max 0.997
_diffrn_measurement_device_type 'Rigaku RAXIS-RAPID II'
_diffrn_measurement_method \w
_diffrn_radiation_monochromator graphite
_diffrn_radiation_source 'fine-focus sealed tube'
_diffrn_radiation_type CuK\a
_diffrn_radiation_wavelength 1.54187
_diffrn_reflns_av_R_equivalents 0.0918
_diffrn_reflns_av_sigmaI/netI 0.1017
_diffrn_reflns_limit_h_max 12
_diffrn_reflns_limit_h_min -12
_diffrn_reflns_limit_k_max 8
_diffrn_reflns_limit_k_min -8
_diffrn_reflns_limit_l_max 18
_diffrn_reflns_limit_l_min -18
_diffrn_reflns_number 11758
_diffrn_reflns_theta_full 65.48
_diffrn_reflns_theta_max 65.48
_diffrn_reflns_theta_min 4.13
_exptl_absorpt_coefficient_mu 4.652
_exptl_absorpt_correction_T_max 0.6534
_exptl_absorpt_correction_T_min 0.2577
_exptl_absorpt_correction_type multi-scan
_exptl_absorpt_process_details
;Higashi, T. (1995). 
 Program for Absorption Correction.
 Rigaku Corporation, Tokyo, Japan.
;
_exptl_crystal_colour colorless
_exptl_crystal_density_diffrn 1.645
_exptl_crystal_density_method 'not measured'
_exptl_crystal_description prism
_exptl_crystal_F_000 576
_exptl_crystal_size_max 0.40
_exptl_crystal_size_mid 0.20
_exptl_crystal_size_min 0.10
_refine_diff_density_max 0.696
_refine_diff_density_min -0.628
_refine_diff_density_rms 0.085
_refine_ls_abs_structure_details 'Flack H D (1983), Acta Cryst. A39, 876-881'
_refine_ls_abs_structure_Flack -0.03(3)
_refine_ls_extinction_method none
_refine_ls_goodness_of_fit_ref 1.039
_refine_ls_hydrogen_treatment constr
_refine_ls_matrix_type full
_refine_ls_number_parameters 307
_refine_ls_number_reflns 3739
_refine_ls_number_restraints 1
_refine_ls_restrained_S_all 1.038
_refine_ls_R_factor_all 0.0621
_refine_ls_R_factor_gt 0.0522
_refine_ls_shift/su_max 0.000
_refine_ls_shift/su_mean 0.000
_refine_ls_structure_factor_coef Fsqd
_refine_ls_weighting_details 'calc w=1/[\s^2^(Fo^2^)+(0.0300P)^2^+0.0000P] where P=(Fo^2^+2Fc^2^)/3'
_refine_ls_weighting_scheme calc
_refine_ls_wR_factor_gt 0.1052
_refine_ls_wR_factor_ref 0.1128
_reflns_number_gt 3186
_reflns_number_total 3739
_reflns_threshold_expression >2sigma(I)
_cod_data_source_file c6ob01466f2.cif
_cod_data_source_block 30714hm
_cod_depositor_comments 'Adding full bibliography for 7155213--7155217.cif.'
_cod_original_sg_symbol_H-M 'P 21'
_cod_database_code 7155213

loop_
_symmetry_equiv_pos_as_xyz
'x, y, z'
'-x, y+1/2, -z'

loop_
_atom_site_label
_atom_site_type_symbol
_atom_site_fract_x
_atom_site_fract_y
_atom_site_fract_z
_atom_site_U_iso_or_equiv
_atom_site_adp_type
_atom_site_occupancy
_atom_site_symmetry_multiplicity
_atom_site_calc_flag
_atom_site_refinement_flags
C1 C 0.5161(5) -0.3482(12) 1.1764(4) 0.0389(17) Uani 1 1 d .
H1 H 0.5533 -0.3882 1.2341 0.047 Uiso 1 1 calc R
C2 C 0.5591(6) -0.2110(12) 1.1280(4) 0.045(2) Uani 1 1 d .
H2 H 0.6323 -0.1377 1.1464 0.054 Uiso 1 1 calc R
C3 C 0.4786(6) -0.1951(12) 1.0470(4) 0.0423(18) Uani 1 1 d .
H3 H 0.4880 -0.1113 1.0005 0.051 Uiso 1 1 calc R
C4 C 0.3832(5) -0.3225(11) 1.0464(3) 0.0314(15) Uani 1 1 d .
C5 C 0.2813(5) -0.3846(10) 0.9782(4) 0.0343(16) Uani 1 1 d .
C6 C 0.2480(5) -0.2989(10) 0.8982(3) 0.0341(16) Uani 1 1 d .
H4 H 0.2870 -0.1841 0.8863 0.041 Uiso 1 1 calc R
C7 C 0.1574(5) -0.3795(11) 0.8345(4) 0.0339(16) Uani 1 1 d .
C8 C 0.1355(5) -0.6090(10) 0.9328(4) 0.0350(16) Uani 1 1 d .
C9 C 0.1189(5) -0.3067(10) 0.7461(4) 0.0346(16) Uani 1 1 d .
C10 C 0.1661(6) -0.1667(12) 0.7011(3) 0.0386(15) Uani 1 1 d .
H5 H 0.2342 -0.0867 0.7247 0.046 Uiso 1 1 calc R
C11 C 0.0985(6) -0.1593(13) 0.6147(4) 0.0446(17) Uani 1 1 d .
H6 H 0.1117 -0.0754 0.5692 0.053 Uiso 1 1 calc R
C12 C 0.0095(6) -0.2973(11) 0.6090(4) 0.0409(18) Uani 1 1 d .
H7 H -0.0508 -0.3266 0.5580 0.049 Uiso 1 1 calc R
C13 C 0.8327(5) 0.2362(11) 0.7425(4) 0.0409(18) Uani 1 1 d .
H8 H 0.8664 0.2540 0.8032 0.049 Uiso 1 1 calc R
C14 C 0.8971(5) 0.1808(12) 0.6797(4) 0.0414(17) Uani 1 1 d .
H9 H 0.9838 0.1520 0.6888 0.050 Uiso 1 1 calc R
C15 C 0.8133(5) 0.1732(11) 0.5984(4) 0.0359(15) Uani 1 1 d .
H10 H 0.8327 0.1387 0.5428 0.043 Uiso 1 1 calc R
C16 C 0.6984(6) 0.2251(10) 0.6149(4) 0.0358(18) Uani 1 1 d .
C17 C 0.5743(5) 0.2362(9) 0.5598(4) 0.0292(14) Uani 1 1 d .
C18 C 0.5497(5) 0.2243(10) 0.4685(3) 0.0301(15) Uani 1 1 d .
H11 H 0.6160 0.2090 0.4366 0.036 Uiso 1 1 calc R
C19 C 0.4278(5) 0.2349(9) 0.4249(3) 0.0324(15) Uani 1 1 d .
C20 C 0.3674(5) 0.2762(9) 0.5557(3) 0.0318(15) Uani 1 1 d .
C21 C 0.3892(5) 0.2166(10) 0.3302(4) 0.0356(16) Uani 1 1 d .
C22 C 0.4495(6) 0.1581(11) 0.2647(3) 0.0363(15) Uani 1 1 d .
H12 H 0.5352 0.1243 0.2713 0.044 Uiso 1 1 calc R
C23 C 0.3606(6) 0.1570(11) 0.1850(4) 0.0409(17) Uani 1 1 d .
H13 H 0.3754 0.1203 0.1286 0.049 Uiso 1 1 calc R
C24 C 0.2501(6) 0.2183(11) 0.2044(4) 0.0414(18) Uani 1 1 d .
H14 H 0.1742 0.2331 0.1634 0.050 Uiso 1 1 calc R
Br1 Br 0.05531(7) -0.83565(12) 0.95963(5) 0.0596(3) Uani 1 1 d .
Br2 Br 0.23612(5) 0.32908(11) 0.62008(4) 0.0384(2) Uani 1 1 d .
N1 N 0.4089(4) -0.4176(8) 1.1260(3) 0.0366(14) Uani 1 1 d .
H15 H 0.3631 -0.5093 1.1420 0.044 Uiso 1 1 calc R
N2 N 0.2210(4) -0.5439(9) 0.9980(3) 0.0369(14) Uani 1 1 d .
N3 N 0.0973(4) -0.5429(8) 0.8526(3) 0.0352(14) Uani 1 1 d .
N4 N 0.0217(4) -0.3858(9) 0.6886(3) 0.0363(14) Uani 1 1 d .
H16 H -0.0255 -0.4791 0.7011 0.044 Uiso 1 1 calc R
N5 N 0.7114(4) 0.2620(8) 0.7034(3) 0.0333(13) Uani 1 1 d .
H17 H 0.6508 0.2969 0.7307 0.040 Uiso 1 1 calc R
N6 N 0.4789(4) 0.2641(7) 0.6062(3) 0.0299(12) Uani 1 1 d .
N7 N 0.3324(4) 0.2606(7) 0.4705(3) 0.0301(12) Uani 1 1 d .
N8 N 0.2667(4) 0.2544(8) 0.2916(3) 0.0350(13) Uani 1 1 d .
H18 H 0.2085 0.2956 0.3197 0.042 Uiso 1 1 calc R

loop_
_atom_site_aniso_label
_atom_site_aniso_U_11
_atom_site_aniso_U_22
_atom_site_aniso_U_33
_atom_site_aniso_U_23
_atom_site_aniso_U_13
_atom_site_aniso_U_12
C1 0.032(3) 0.058(5) 0.026(3) -0.006(3) 0.001(2) -0.003(4)
C2 0.044(4) 0.056(6) 0.035(3) -0.008(4) 0.007(3) -0.024(4)
C3 0.044(3) 0.049(5) 0.032(3) 0.004(4) 0.005(2) -0.012(4)
C4 0.031(3) 0.041(4) 0.023(3) 0.000(3) 0.007(2) 0.003(3)
C5 0.026(3) 0.048(5) 0.030(3) -0.003(3) 0.006(2) 0.003(3)
C6 0.030(3) 0.040(5) 0.033(3) -0.002(3) 0.007(2) -0.001(3)
C7 0.028(3) 0.046(5) 0.030(3) -0.001(3) 0.010(2) 0.010(3)
C8 0.035(3) 0.045(5) 0.028(3) -0.002(3) 0.012(2) -0.004(3)
C9 0.036(3) 0.038(4) 0.029(3) -0.004(3) 0.005(2) 0.008(3)
C10 0.047(3) 0.035(4) 0.033(3) 0.001(4) 0.006(2) 0.006(4)
C11 0.057(4) 0.046(5) 0.030(3) 0.003(4) 0.005(3) 0.005(4)
C12 0.046(4) 0.048(5) 0.027(3) -0.001(3) 0.005(3) 0.008(4)
C13 0.030(3) 0.050(5) 0.038(3) 0.004(3) -0.004(3) -0.004(3)
C14 0.027(3) 0.049(5) 0.046(3) -0.004(4) 0.000(3) -0.003(4)
C15 0.030(3) 0.040(4) 0.040(3) -0.005(3) 0.012(2) 0.005(3)
C16 0.030(3) 0.048(5) 0.030(3) -0.001(3) 0.007(2) -0.003(3)
C17 0.027(3) 0.032(4) 0.029(3) 0.004(3) 0.006(2) -0.001(3)
C18 0.028(3) 0.032(4) 0.030(3) -0.003(3) 0.008(2) 0.004(3)
C19 0.034(3) 0.038(4) 0.025(3) 0.002(3) 0.005(2) 0.002(3)
C20 0.030(3) 0.039(4) 0.027(3) 0.004(3) 0.007(2) 0.001(3)
C21 0.032(3) 0.040(5) 0.033(3) 0.004(3) 0.002(2) -0.001(3)
C22 0.043(4) 0.041(4) 0.025(3) 0.006(3) 0.005(2) 0.004(4)
C23 0.054(4) 0.046(5) 0.023(3) -0.002(3) 0.008(3) -0.008(4)
C24 0.041(4) 0.052(5) 0.029(3) 0.004(3) 0.001(3) -0.002(4)
Br1 0.0598(5) 0.0712(7) 0.0423(4) 0.0147(4) -0.0050(3) -0.0310(5)
Br2 0.0314(3) 0.0526(5) 0.0328(3) -0.0001(4) 0.0105(2) 0.0028(4)
N1 0.031(3) 0.053(4) 0.026(2) 0.001(2) 0.005(2) -0.009(3)
N2 0.032(3) 0.050(4) 0.029(3) -0.001(3) 0.005(2) 0.000(3)
N3 0.029(3) 0.048(4) 0.029(3) 0.000(3) 0.007(2) -0.004(3)
N4 0.032(3) 0.050(4) 0.027(2) -0.002(3) 0.006(2) 0.001(3)
N5 0.029(3) 0.043(4) 0.029(2) -0.003(2) 0.009(2) 0.002(3)
N6 0.028(3) 0.034(3) 0.029(2) 0.002(2) 0.0075(19) -0.004(2)
N7 0.027(3) 0.033(3) 0.032(2) 0.002(2) 0.0089(19) 0.002(2)
N8 0.033(3) 0.043(4) 0.029(3) 0.002(2) 0.005(2) -0.001(3)

loop_
_atom_type_symbol
_atom_type_description
_atom_type_scat_dispersion_real
_atom_type_scat_dispersion_imag
_atom_type_scat_source
C C 0.0181 0.0091 'International Tables Vol C Tables 4.2.6.8 and 6.1.1.4'
H H 0.0000 0.0000 'International Tables Vol C Tables 4.2.6.8 and 6.1.1.4'
Br Br -0.6763 1.2805 'International Tables Vol C Tables 4.2.6.8 and 6.1.1.4'
N N 0.0311 0.0180 'International Tables Vol C Tables 4.2.6.8 and 6.1.1.4'

loop_
_geom_angle_atom_site_label_1
_geom_angle_atom_site_label_2
_geom_angle_atom_site_label_3
_geom_angle
C2 C1 N1 106.7(5)
C2 C1 H1 126.6
N1 C1 H1 126.6
C1 C2 C3 109.1(6)
C1 C2 H2 125.4
C3 C2 H2 125.4
C4 C3 C2 107.6(6)
C4 C3 H3 126.2
C2 C3 H3 126.2
C3 C4 N1 106.5(5)
C3 C4 C5 132.8(5)
N1 C4 C5 120.0(6)
C6 C5 N2 120.7(6)
C6 C5 C4 124.2(6)
N2 C5 C4 115.0(5)
C5 C6 C7 119.8(7)
C5 C6 H4 120.1
C7 C6 H4 120.1
N3 C7 C6 120.3(6)
N3 C7 C9 115.0(6)
C6 C7 C9 124.7(7)
N3 C8 N2 130.4(6)
N3 C8 Br1 115.1(5)
N2 C8 Br1 114.5(4)
C10 C9 N4 106.7(5)
C10 C9 C7 131.9(6)
N4 C9 C7 121.4(6)
C9 C10 C11 109.2(7)
C9 C10 H5 125.4
C11 C10 H5 125.4
C12 C11 C10 106.2(6)
C12 C11 H6 126.9
C10 C11 H6 126.9
N4 C12 C11 108.6(5)
N4 C12 H7 125.7
C11 C12 H7 125.7
C14 C13 N5 108.1(5)
C14 C13 H8 125.9
N5 C13 H8 125.9
C13 C14 C15 108.2(6)
C13 C14 H9 125.9
C15 C14 H9 125.9
C16 C15 C14 106.7(5)
C16 C15 H10 126.6
C14 C15 H10 126.6
N5 C16 C15 107.7(5)
N5 C16 C17 119.0(5)
C15 C16 C17 133.2(6)
N6 C17 C18 120.8(5)
N6 C17 C16 114.2(5)
C18 C17 C16 125.0(5)
C19 C18 C17 118.9(5)
C19 C18 H11 120.6
C17 C18 H11 120.6
N7 C19 C18 120.7(5)
N7 C19 C21 115.0(5)
C18 C19 C21 124.3(5)
N7 C20 N6 131.1(5)
N7 C20 Br2 115.4(4)
N6 C20 Br2 113.5(4)
C22 C21 N8 107.2(5)
C22 C21 C19 133.0(5)
N8 C21 C19 119.7(5)
C21 C22 C23 107.3(6)
C21 C22 H12 126.3
C23 C22 H12 126.3
C24 C23 C22 107.4(5)
C24 C23 H13 126.3
C22 C23 H13 126.3
N8 C24 C23 108.4(5)
N8 C24 H14 125.8
C23 C24 H14 125.8
C1 N1 C4 110.0(5)
C1 N1 H15 125.0
C4 N1 H15 125.0
C8 N2 C5 114.7(5)
C8 N3 C7 114.1(5)
C12 N4 C9 109.4(6)
C12 N4 H16 125.3
C9 N4 H16 125.3
C13 N5 C16 109.3(5)
C13 N5 H17 125.4
C16 N5 H17 125.4
C20 N6 C17 113.7(5)
C20 N7 C19 114.8(5)
C24 N8 C21 109.6(5)
C24 N8 H18 125.2
C21 N8 H18 125.2

loop_
_geom_bond_atom_site_label_1
_geom_bond_atom_site_label_2
_geom_bond_distance
C1 C2 1.359(10)
C1 N1 1.369(7)
C1 H1 0.9500
C2 C3 1.392(8)
C2 H2 0.9500
C3 C4 1.375(9)
C3 H3 0.9500
C4 N1 1.382(7)
C4 C5 1.451(7)
C5 C6 1.362(8)
C5 N2 1.367(8)
C6 C7 1.382(8)
C6 H4 0.9500
C7 N3 1.382(9)
C7 C9 1.445(8)
C8 N3 1.316(7)
C8 N2 1.321(7)
C8 Br1 1.908(7)
C9 C10 1.363(10)
C9 N4 1.369(7)
C10 C11 1.400(8)
C10 H5 0.9500
C11 C12 1.367(9)
C11 H6 0.9500
C12 N4 1.362(7)
C12 H7 0.9500
C13 C14 1.352(9)
C13 N5 1.360(7)
C13 H8 0.9500
C14 C15 1.410(7)
C14 H9 0.9500
C15 C16 1.372(8)
C15 H10 0.9500
C16 N5 1.371(6)
C16 C17 1.460(8)
C17 N6 1.378(7)
C17 C18 1.386(7)
C18 C19 1.376(7)
C18 H11 0.9500
C19 N7 1.368(7)
C19 C21 1.449(7)
C20 N7 1.304(6)
C20 N6 1.319(7)
C20 Br2 1.919(6)
C21 C22 1.365(8)
C21 N8 1.383(7)
C22 C23 1.417(7)
C22 H12 0.9500
C23 C24 1.362(8)
C23 H13 0.9500
C24 N8 1.347(7)
C24 H14 0.9500
N1 H15 0.8800
N4 H16 0.8800
N5 H17 0.8800
N8 H18 0.8800

loop_
_geom_torsion_atom_site_label_1
_geom_torsion_atom_site_label_2
_geom_torsion_atom_site_label_3
_geom_torsion_atom_site_label_4
_geom_torsion
N1 C1 C2 C3 -0.2(8)
C1 C2 C3 C4 1.1(9)
C2 C3 C4 N1 -1.6(8)
C2 C3 C4 C5 -172.1(7)
C3 C4 C5 C6 -11.3(12)
N1 C4 C5 C6 179.2(6)
C3 C4 C5 N2 166.3(7)
N1 C4 C5 N2 -3.1(9)
N2 C5 C6 C7 -3.8(9)
C4 C5 C6 C7 173.7(6)
C5 C6 C7 N3 2.3(9)
C5 C6 C7 C9 -176.8(6)
N3 C7 C9 C10 -170.6(7)
C6 C7 C9 C10 8.6(11)
N3 C7 C9 N4 6.0(9)
C6 C7 C9 N4 -174.9(6)
N4 C9 C10 C11 -0.5(8)
C7 C9 C10 C11 176.4(7)
C9 C10 C11 C12 0.3(8)
C10 C11 C12 N4 0.1(8)
N5 C13 C14 C15 0.5(9)
C13 C14 C15 C16 -0.1(9)
C14 C15 C16 N5 -0.4(8)
C14 C15 C16 C17 -176.6(8)
N5 C16 C17 N6 -6.7(9)
C15 C16 C17 N6 169.2(7)
N5 C16 C17 C18 172.1(6)
C15 C16 C17 C18 -12.1(13)
N6 C17 C18 C19 -2.0(10)
C16 C17 C18 C19 179.3(6)
C17 C18 C19 N7 1.3(10)
C17 C18 C19 C21 -177.4(6)
N7 C19 C21 C22 -166.6(8)
C18 C19 C21 C22 12.2(13)
N7 C19 C21 N8 9.8(9)
C18 C19 C21 N8 -171.4(7)
N8 C21 C22 C23 -1.1(9)
C19 C21 C22 C23 175.6(7)
C21 C22 C23 C24 1.2(9)
C22 C23 C24 N8 -0.7(9)
C2 C1 N1 C4 -0.9(8)
C3 C4 N1 C1 1.6(8)
C5 C4 N1 C1 173.6(6)
N3 C8 N2 C5 -1.6(10)
Br1 C8 N2 C5 178.2(4)
C6 C5 N2 C8 3.3(9)
C4 C5 N2 C8 -174.4(5)
N2 C8 N3 C7 0.2(10)
Br1 C8 N3 C7 -179.5(4)
C6 C7 N3 C8 -0.5(8)
C9 C7 N3 C8 178.7(5)
C11 C12 N4 C9 -0.4(7)
C10 C9 N4 C12 0.5(7)
C7 C9 N4 C12 -176.8(6)
C14 C13 N5 C16 -0.7(9)
C15 C16 N5 C13 0.7(8)
C17 C16 N5 C13 177.5(6)
N7 C20 N6 C17 2.3(10)
Br2 C20 N6 C17 -176.7(4)
C18 C17 N6 C20 0.4(9)
C16 C17 N6 C20 179.2(6)
N6 C20 N7 C19 -3.0(11)
Br2 C20 N7 C19 176.0(4)
C18 C19 N7 C20 0.9(9)
C21 C19 N7 C20 179.7(6)
C23 C24 N8 C21 0.0(8)
C22 C21 N8 C24 0.7(8)
C19 C21 N8 C24 -176.5(6)
